data_4501866
loop_
_publ_author_name
'Wang, Xiqu'
'Liu, Lumei'
'Makarenko, Tatyana'
'Jacobson, Allan J.'

_publ_section_title
;
 Influence of Ligand Geometry on the Dimensionality of Sn(II)
 Benzenedicarboxylate Crystal Structures
;
_journal_issue 8
_journal_name_full 'Crystal Growth &amp; Design'
_journal_page_first 3752
_journal_paper_doi 10.1021/cg1005874
_journal_volume 10
_journal_year 2010
_chemical_formula_sum 'C16 H8 O9 Sn3'
_chemical_formula_weight 700.29
_chemical_name_systematic
; 
 ? 
;
_space_group_IT_number 2
_symmetry_space_group_name_Hall '-P 1'
_symmetry_space_group_name_H-M 'P -1'
_atom_sites_solution_hydrogens geom
_atom_sites_solution_primary direct
_atom_sites_solution_secondary difmap
_audit_creation_method SHELXL-97
_cell_angle_alpha 83.7610(10)
_cell_angle_beta 89.700(2)
_cell_angle_gamma 64.0700(10)
_cell_formula_units_Z 2
_cell_length_a 6.9475(10)
_cell_length_b 7.1514(11)
_cell_length_c 19.140(3)
_cell_measurement_reflns_used 6227
_cell_measurement_temperature 223(2)
_cell_measurement_theta_max 28.01
_cell_measurement_theta_min 3.19
_cell_volume 849.2(2)
_computing_structure_refinement 'SHELXL-97 (Sheldrick, 1997)'
_computing_structure_solution 'SHELXS-97 (Sheldrick, 1990)'
_diffrn_ambient_temperature 223(2)
_diffrn_measured_fraction_theta_full 0.979
_diffrn_measured_fraction_theta_max 0.963
_diffrn_measurement_device_type 'Bruker ApexII'
_diffrn_measurement_method 'narrow frame'
_diffrn_radiation_monochromator graphite
_diffrn_radiation_source 'fine-focus sealed tube'
_diffrn_radiation_type MoK\a
_diffrn_radiation_wavelength 0.71073
_diffrn_reflns_av_R_equivalents 0.0734
_diffrn_reflns_av_sigmaI/netI 0.0543
_diffrn_reflns_limit_h_max 8
_diffrn_reflns_limit_h_min -8
_diffrn_reflns_limit_k_max 9
_diffrn_reflns_limit_k_min -9
_diffrn_reflns_limit_l_max 24
_diffrn_reflns_limit_l_min -24
_diffrn_reflns_number 6537
_diffrn_reflns_theta_full 25.00
_diffrn_reflns_theta_max 26.99
_diffrn_reflns_theta_min 3.19
_exptl_absorpt_coefficient_mu 4.430
_exptl_absorpt_correction_T_max 0.915
_exptl_absorpt_correction_T_min 0.608
_exptl_absorpt_correction_type multi-scan
_exptl_absorpt_process_details 'Blessing, 1995'
_exptl_crystal_colour colorless
_exptl_crystal_density_diffrn 2.739
_exptl_crystal_density_method 'not measured'
_exptl_crystal_description plate
_exptl_crystal_F_000 652
_exptl_crystal_size_max 0.28
_exptl_crystal_size_mid 0.22
_exptl_crystal_size_min 0.03
_refine_diff_density_max 1.331
_refine_diff_density_min -1.398
_refine_diff_density_rms 0.200
_refine_ls_extinction_coef 0.0026(7)
_refine_ls_extinction_expression Fc^*^=kFc[1+0.001xFc^2^\l^3^/sin(2\q)]^-1/4^
_refine_ls_extinction_method SHELXL
_refine_ls_goodness_of_fit_ref 1.072
_refine_ls_hydrogen_treatment constr
_refine_ls_matrix_type full
_refine_ls_number_parameters 254
_refine_ls_number_reflns 3568
_refine_ls_number_restraints 0
_refine_ls_restrained_S_all 1.072
_refine_ls_R_factor_all 0.0347
_refine_ls_R_factor_gt 0.0338
_refine_ls_shift/su_max 0.001
_refine_ls_shift/su_mean 0.000
_refine_ls_structure_factor_coef Fsqd
_refine_ls_weighting_details 'calc w=1/[\s^2^(Fo^2^)+(0.0645P)^2^+1.4304P] where P=(Fo^2^+2Fc^2^)/3'
_refine_ls_weighting_scheme calc
_refine_ls_wR_factor_gt 0.1007
_refine_ls_wR_factor_ref 0.1017
_reflns_number_gt 3426
_reflns_number_total 3568
_reflns_threshold_expression >2sigma(I)
_cod_data_source_file cg1005874_si_005.cif
_cod_data_source_block Sn3O(1,4-bdc)2
_cod_original_sg_symbol_H-M P-1
_cod_database_code 4501866

loop_
_symmetry_equiv_pos_as_xyz
'x, y, z'
'-x, -y, -z'

loop_
_atom_site_label
_atom_site_type_symbol
_atom_site_fract_x
_atom_site_fract_y
_atom_site_fract_z
_atom_site_U_iso_or_equiv
_atom_site_adp_type
_atom_site_occupancy
_atom_site_symmetry_multiplicity
_atom_site_calc_flag
_atom_site_refinement_flags
C1 C 0.3011(7) 0.4064(7) 0.1152(2) 0.0245(9) Uani 1 1 d .
C2 C 0.1451(7) 0.4535(6) 0.0557(2) 0.0230(8) Uani 1 1 d .
C3 C 0.1763(8) 0.5407(7) -0.0100(2) 0.0253(9) Uani 1 1 d .
H3 H 0.2963 0.5680 -0.0164 0.030 Uiso 1 1 calc R
C4 C 0.0311(7) 0.5862(7) -0.0650(2) 0.0255(9) Uani 1 1 d .
H4 H 0.0517 0.6446 -0.1092 0.031 Uiso 1 1 calc R
C5 C 0.3758(7) 0.0424(7) 0.3532(2) 0.0239(8) Uani 1 1 d .
C6 C 0.4433(6) 0.0189(7) 0.4290(2) 0.0206(8) Uani 1 1 d .
C7 C 0.5089(7) -0.1726(7) 0.4708(2) 0.0218(8) Uani 1 1 d .
H7 H 0.5157 -0.2896 0.4509 0.026 Uiso 1 1 calc R
C8 C -0.0432(7) -0.2089(7) 0.3856(2) 0.0240(8) Uani 1 1 d .
C9 C -0.0227(7) -0.0989(7) 0.4444(2) 0.0228(8) Uani 1 1 d .
C10 C 0.0466(7) -0.2117(7) 0.5107(2) 0.0258(9) Uani 1 1 d .
H10 H 0.0769 -0.3542 0.5177 0.031 Uiso 1 1 calc R
C11 C 0.0709(7) -0.1129(7) 0.5665(2) 0.0257(9) Uani 1 1 d .
H11 H 0.1196 -0.1888 0.6112 0.031 Uiso 1 1 calc R
C12 C 0.6194(7) -0.1414(6) 0.1481(2) 0.0227(8) Uani 1 1 d .
C13 C 0.5557(7) -0.0679(6) 0.0714(2) 0.0205(8) Uani 1 1 d .
C14 C 0.6783(7) 0.0085(6) 0.0301(2) 0.0229(8) Uani 1 1 d .
H14 H 0.7985 0.0141 0.0503 0.027 Uiso 1 1 calc R
C15 C 0.5638(7) -0.1917(7) 0.5412(2) 0.0247(9) Uani 1 1 d .
H15 H 0.6061 -0.3210 0.5692 0.030 Uiso 1 1 calc R
C16 C 0.6213(7) 0.0764(7) -0.0413(2) 0.0236(8) Uani 1 1 d .
H16 H 0.7034 0.1282 -0.0691 0.028 Uiso 1 1 calc R
O1 O -0.1221(5) -0.1072(5) 0.32473(17) 0.0285(7) Uani 1 1 d .
O2 O 0.0214(6) -0.4028(5) 0.39448(19) 0.0349(8) Uani 1 1 d .
O3 O 0.7908(6) -0.1500(6) 0.17176(18) 0.0354(8) Uani 1 1 d .
O4 O 0.3605(6) -0.1112(5) 0.33029(18) 0.0316(7) Uani 1 1 d .
O5 O 0.3331(6) 0.2139(5) 0.31621(17) 0.0295(7) Uani 1 1 d .
O6 O 0.2877(6) 0.2992(5) 0.17179(17) 0.0275(7) Uani 1 1 d .
O7 O 0.4408(6) 0.4748(6) 0.11227(18) 0.0334(7) Uani 1 1 d .
O8 O 0.5010(5) -0.2014(5) 0.18642(17) 0.0274(7) Uani 1 1 d .
O9 O 0.2245(5) -0.3657(4) 0.25021(16) 0.0223(6) Uani 1 1 d .
Sn1 Sn 0.18164(5) -0.05645(4) 0.230858(15) 0.02195(13) Uani 1 1 d .
Sn2 Sn -0.05105(5) -0.40647(5) 0.273214(16) 0.02456(13) Uani 1 1 d .
Sn3 Sn 0.50521(5) 0.36930(4) 0.238572(17) 0.02577(13) Uani 1 1 d .

loop_
_atom_site_aniso_label
_atom_site_aniso_U_11
_atom_site_aniso_U_22
_atom_site_aniso_U_33
_atom_site_aniso_U_23
_atom_site_aniso_U_13
_atom_site_aniso_U_12
C1 0.032(2) 0.0207(19) 0.0184(19) -0.0024(15) 0.0039(17) -0.0092(16)
C2 0.029(2) 0.0187(18) 0.0190(19) -0.0033(15) 0.0055(16) -0.0078(16)
C3 0.030(2) 0.027(2) 0.020(2) 0.0000(16) 0.0055(17) -0.0141(17)
C4 0.029(2) 0.025(2) 0.021(2) 0.0035(16) 0.0014(17) -0.0121(17)
C5 0.022(2) 0.028(2) 0.0174(19) -0.0009(16) 0.0030(15) -0.0073(16)
C6 0.0186(18) 0.027(2) 0.0175(18) -0.0010(16) -0.0007(15) -0.0110(15)
C7 0.025(2) 0.0205(18) 0.020(2) -0.0033(15) 0.0020(16) -0.0103(16)
C8 0.0196(19) 0.027(2) 0.023(2) -0.0053(17) 0.0033(16) -0.0084(16)
C9 0.0205(19) 0.028(2) 0.021(2) -0.0050(16) 0.0043(16) -0.0108(16)
C10 0.027(2) 0.025(2) 0.024(2) -0.0020(17) 0.0042(17) -0.0110(16)
C11 0.028(2) 0.027(2) 0.0189(19) 0.0004(16) 0.0015(16) -0.0102(17)
C12 0.027(2) 0.0198(18) 0.0199(19) -0.0017(15) 0.0011(16) -0.0094(16)
C13 0.025(2) 0.0151(17) 0.0182(19) -0.0008(14) 0.0045(16) -0.0059(15)
C14 0.024(2) 0.024(2) 0.022(2) -0.0010(16) -0.0013(16) -0.0117(16)
C15 0.029(2) 0.0194(18) 0.021(2) 0.0016(16) 0.0023(17) -0.0070(16)
C16 0.027(2) 0.0231(19) 0.022(2) -0.0002(16) 0.0047(16) -0.0125(16)
O1 0.0348(18) 0.0246(15) 0.0204(15) -0.0031(12) 0.0014(13) -0.0076(13)
O2 0.047(2) 0.0269(16) 0.0286(18) -0.0035(14) 0.0003(16) -0.0145(15)
O3 0.042(2) 0.047(2) 0.0228(16) 0.0085(15) -0.0057(14) -0.0284(17)
O4 0.046(2) 0.0322(17) 0.0195(15) -0.0035(13) -0.0007(14) -0.0194(15)
O5 0.0393(19) 0.0298(16) 0.0188(14) 0.0038(12) -0.0035(13) -0.0161(14)
O6 0.0389(18) 0.0275(15) 0.0196(14) 0.0018(12) -0.0017(13) -0.0189(13)
O7 0.043(2) 0.0387(18) 0.0239(16) 0.0013(14) 0.0027(15) -0.0244(16)
O8 0.0293(16) 0.0260(15) 0.0233(15) 0.0023(12) 0.0073(13) -0.0100(13)
O9 0.0275(15) 0.0177(13) 0.0244(15) -0.0020(11) 0.0043(12) -0.0126(11)
Sn1 0.02612(19) 0.01815(17) 0.02093(18) 0.00031(11) 0.00002(12) -0.00973(13)
Sn2 0.0287(2) 0.02685(19) 0.02365(19) -0.00294(13) 0.00369(13) -0.01727(14)
Sn3 0.02259(19) 0.02393(18) 0.0281(2) -0.00325(13) -0.00166(13) -0.00766(13)

loop_
_atom_type_symbol
_atom_type_description
_atom_type_scat_dispersion_real
_atom_type_scat_dispersion_imag
_atom_type_scat_source
C C 0.0033 0.0016 'International Tables Vol C Tables 4.2.6.8 and 6.1.1.4'
O O 0.0106 0.0060 'International Tables Vol C Tables 4.2.6.8 and 6.1.1.4'
Sn Sn -0.6537 1.4246 'International Tables Vol C Tables 4.2.6.8 and 6.1.1.4'
H H 0.0000 0.0000 'International Tables Vol C Tables 4.2.6.8 and 6.1.1.4'

loop_
_geom_angle_atom_site_label_1
_geom_angle_atom_site_label_2
_geom_angle_atom_site_label_3
_geom_angle
_geom_angle_site_symmetry_1
_geom_angle_site_symmetry_3
O7 C1 O6 119.8(4) . .
O7 C1 C2 121.6(4) . .
O6 C1 C2 118.6(4) . .
C4 C2 C3 120.1(4) 2_565 .
C4 C2 C1 120.3(4) 2_565 .
C3 C2 C1 119.7(4) . .
C4 C3 C2 119.7(4) . .
C3 C4 C2 120.2(4) . 2_565
O5 C5 O4 123.8(4) . .
O5 C5 C6 118.4(4) . .
O4 C5 C6 117.8(4) . .
C7 C6 C15 119.4(4) . 2_656
C7 C6 C5 120.8(4) . .
C15 C6 C5 119.8(4) 2_656 .
C15 C7 C6 120.6(4) . .
O2 C8 O1 119.5(4) . .
O2 C8 C9 119.8(4) . .
O1 C8 C9 120.7(4) . .
C10 C9 C11 120.6(4) . 2_556
C10 C9 C8 118.7(4) . .
C11 C9 C8 120.7(4) 2_556 .
C9 C10 C11 119.8(4) . .
C9 C11 C10 119.6(4) 2_556 .
O3 C12 O8 121.9(4) . .
O3 C12 C13 119.1(4) . .
O8 C12 C13 118.9(4) . .
C16 C13 C14 119.9(4) 2_655 .
C16 C13 C12 121.0(4) 2_655 .
C14 C13 C12 119.1(4) . .
C16 C14 C13 119.7(4) . .
C7 C15 C6 120.0(4) . 2_656
C13 C16 C14 120.5(4) 2_655 .
C8 O1 Sn2 93.5(3) . .
C8 O2 Sn2 91.1(3) . .
C12 O3 Sn2 114.0(3) . 1_655
C5 O4 Sn1 118.6(3) . .
C5 O5 Sn3 139.3(3) . .
C1 O6 Sn3 95.8(3) . .
C1 O7 Sn3 87.2(3) . .
C12 O8 Sn1 137.4(3) . .
Sn3 O9 Sn1 125.83(15) 1_545 .
Sn3 O9 Sn2 117.68(13) 1_545 .
Sn1 O9 Sn2 116.16(14) . .
O9 Sn1 O4 87.24(13) . .
O9 Sn1 O8 83.50(12) . .
O4 Sn1 O8 84.76(13) . .
O9 Sn2 O1 79.12(12) . .
O9 Sn2 O2 88.51(13) . .
O1 Sn2 O2 55.67(11) . .
O9 Sn2 O3 84.17(12) . 1_455
O1 Sn2 O3 80.98(13) . 1_455
O2 Sn2 O3 136.63(13) . 1_455
O9 Sn3 O6 82.25(12) 1_565 .
O9 Sn3 O5 80.93(11) 1_565 .
O6 Sn3 O5 73.25(12) . .
O9 Sn3 O7 86.66(12) 1_565 .
O6 Sn3 O7 56.08(12) . .
O5 Sn3 O7 129.01(12) . .

loop_
_geom_bond_atom_site_label_1
_geom_bond_atom_site_label_2
_geom_bond_distance
_geom_bond_site_symmetry_2
C1 O7 1.262(6) .
C1 O6 1.284(5) .
C1 C2 1.482(7) .
C2 C4 1.379(6) 2_565
C2 C3 1.401(6) .
C3 C4 1.372(7) .
C4 C2 1.379(6) 2_565
C5 O5 1.261(6) .
C5 O4 1.272(6) .
C5 C6 1.495(6) .
C6 C7 1.394(6) .
C6 C15 1.398(6) 2_656
C7 C15 1.378(6) .
C8 O2 1.248(6) .
C8 O1 1.289(6) .
C8 C9 1.483(6) .
C9 C10 1.391(6) .
C9 C11 1.392(6) 2_556
C10 C11 1.393(7) .
C11 C9 1.392(6) 2_556
C12 O3 1.250(6) .
C12 O8 1.278(5) .
C12 C13 1.503(6) .
C13 C16 1.390(7) 2_655
C13 C14 1.398(6) .
C14 C16 1.398(6) .
C15 C6 1.398(6) 2_656
C16 C13 1.390(7) 2_655
O1 Sn2 2.308(3) .
O2 Sn2 2.383(4) .
O3 Sn2 2.414(3) 1_655
O4 Sn1 2.181(3) .
O5 Sn3 2.378(3) .
O6 Sn3 2.234(3) .
O7 Sn3 2.436(3) .
O8 Sn1 2.209(3) .
O9 Sn3 2.074(3) 1_545
O9 Sn1 2.089(3) .
O9 Sn2 2.096(3) .
Sn2 O3 2.414(3) 1_455
Sn3 O9 2.074(3) 1_565
